data_1512083
loop_
_publ_author_name
'Kuriyama, Masami'
'Matsuo, Seira'
'Shinozawa, Mina'
'Onomura, Osamu'

_publ_section_title
;
 Ether-imidazolium carbenes for suzuki-miyaura cross-coupling of
 heteroaryl chlorides with aryl/heteroarylboron reagents.
;
_journal_issue 11
_journal_name_full 'Organic letters'
_journal_page_first 2716
_journal_page_last 2719
_journal_paper_doi 10.1021/ol4010189
_journal_volume 15
_journal_year 2013
_chemical_formula_moiety 'C48 H60 F12 N4 O4 Pd Sb2'
_chemical_formula_sum 'C48 H60 F12 N4 O4 Pd Sb2'
_chemical_formula_weight 1334.91
_space_group_IT_number 9
_symmetry_cell_setting monoclinic
_symmetry_Int_Tables_number 9
_symmetry_space_group_name_Hall 'C -2yc'
_symmetry_space_group_name_H-M 'C 1 c 1'
_atom_sites_solution_hydrogens geom
_atom_sites_solution_primary direct
_atom_sites_solution_secondary difmap
_cell_angle_alpha 90.0000
_cell_angle_beta 92.8783(16)
_cell_angle_gamma 90.0000
_cell_formula_units_Z 4
_cell_length_a 11.9986(13)
_cell_length_b 23.347(3)
_cell_length_c 19.104(2)
_cell_measurement_reflns_used 9616
_cell_measurement_temperature 93
_cell_measurement_theta_max 27.49
_cell_measurement_theta_min 3.12
_cell_volume 5344.9(11)
_computing_cell_refinement CrystalClear
_computing_data_collection 'CrystalClear (Rigaku Inc., 2008)'
_computing_data_reduction CrystalClear
_computing_molecular_graphics 'CrystalStructure 4.0'
_computing_publication_material 'CrystalStructure 4.0 (Rigaku, 2010)'
_computing_structure_refinement 'SHELXL97 (Sheldrick, 2008)'
_computing_structure_solution 'Il Milione (Burla, et al., 2007)'
_diffrn_ambient_temperature 93
_diffrn_detector_area_resol_mean 7.111
_diffrn_measured_fraction_theta_full 0.997
_diffrn_measured_fraction_theta_max 0.997
_diffrn_measurement_device_type 'Rigaku Saturn724'
_diffrn_measurement_method \w
_diffrn_radiation_type 'Mo K\a'
_diffrn_radiation_wavelength 0.71075
_diffrn_reflns_av_R_equivalents 0.0222
_diffrn_reflns_limit_h_max 14
_diffrn_reflns_limit_h_min -15
_diffrn_reflns_limit_k_max 30
_diffrn_reflns_limit_k_min -28
_diffrn_reflns_limit_l_max 24
_diffrn_reflns_limit_l_min -24
_diffrn_reflns_number 21986
_diffrn_reflns_theta_full 27.50
_diffrn_reflns_theta_max 27.50
_diffrn_standards_number 0
_exptl_absorpt_coefficient_mu 1.422
_exptl_absorpt_correction_T_max 0.867
_exptl_absorpt_correction_T_min 0.803
_exptl_absorpt_correction_type multi-scan
_exptl_absorpt_process_details 'REQAB (Rigaku, 1998)'
_exptl_crystal_colour colorless
_exptl_crystal_density_diffrn 1.659
_exptl_crystal_density_method 'not measured'
_exptl_crystal_description prism
_exptl_crystal_F_000 2656.00
_exptl_crystal_size_max 0.170
_exptl_crystal_size_mid 0.130
_exptl_crystal_size_min 0.100
_refine_diff_density_max 0.870
_refine_diff_density_min -0.470
_refine_ls_abs_structure_details 'Flack, H. D. (1983), Acta Cryst. A39, 876-881.  3795 Friedel Pairs'
_refine_ls_abs_structure_Flack -0.013(11)
_refine_ls_extinction_method none
_refine_ls_goodness_of_fit_ref 1.005
_refine_ls_hydrogen_treatment constr
_refine_ls_number_parameters 648
_refine_ls_number_reflns 9916
_refine_ls_number_restraints 2
_refine_ls_R_factor_gt 0.0234
_refine_ls_shift/su_max 0.002
_refine_ls_structure_factor_coef Fsqd
_refine_ls_weighting_details 'w = 1/[\s^2^(Fo^2^)+(0.0330P)^2^+0.0000P] where P=(Fo^2^+2Fc^2^)/3'
_refine_ls_weighting_scheme calc
_refine_ls_wR_factor_ref 0.0571
_reflns_number_gt 8965
_reflns_number_total 9916
_reflns_threshold_expression F^2^>2.0\s(F^2^)
_cod_data_source_file ol4010189_si_002.cif
_cod_data_source_block 1224a_compound_9
_cod_original_cell_volume 5345.1(10)
_cod_database_code 1512083

loop_
_symmetry_equiv_pos_site_id
_symmetry_equiv_pos_as_xyz
1 +X,+Y,+Z
2 +X,-Y,1/2+Z
3 1/2+X,1/2+Y,+Z
4 1/2+X,1/2-Y,1/2+Z

loop_
_atom_site_label
_atom_site_type_symbol
_atom_site_fract_x
_atom_site_fract_y
_atom_site_fract_z
_atom_site_U_iso_or_equiv
_atom_site_adp_type
_atom_site_occupancy
_atom_site_symmetry_multiplicity
_atom_site_calc_flag
_atom_site_refinement_flags
Sb1 Sb 0.578459(17) 0.930974(11) 0.317450(12) 0.02470(6) Uani 1.0 4 d .
Sb2 Sb 0.990808(18) 0.811356(11) 0.477752(13) 0.02642(6) Uani 1.0 4 d .
Pd1 Pd 0.471149(17) 0.639181(9) 0.538420(12) 0.01152(5) Uani 1.0 4 d .
F1 F 0.51458(19) 0.97691(11) 0.38504(12) 0.0367(6) Uani 1.0 4 d .
F2 F 0.6458(3) 0.88545(12) 0.25135(13) 0.0487(7) Uani 1.0 4 d .
F3 F 0.4404(2) 0.89536(12) 0.29664(12) 0.0428(7) Uani 1.0 4 d .
F4 F 0.6130(3) 0.87600(12) 0.38652(13) 0.0469(7) Uani 1.0 4 d .
F5 F 0.5435(3) 0.98560(12) 0.24796(13) 0.0471(7) Uani 1.0 4 d .
F6 F 0.71564(19) 0.96850(12) 0.33685(13) 0.0445(7) Uani 1.0 4 d .
F7 F 0.86403(19) 0.77824(10) 0.43454(16) 0.0461(7) Uani 1.0 4 d .
F8 F 1.1193(2) 0.84361(12) 0.52185(13) 0.0452(7) Uani 1.0 4 d .
F9 F 0.9792(3) 0.87424(11) 0.41687(16) 0.0481(7) Uani 1.0 4 d .
F10 F 1.0057(3) 0.74774(11) 0.53754(15) 0.0474(7) Uani 1.0 4 d .
F11 F 1.0804(2) 0.77485(12) 0.41381(13) 0.0451(7) Uani 1.0 4 d .
F12 F 0.9013(3) 0.84889(11) 0.53993(16) 0.0531(8) Uani 1.0 4 d .
O1 O 0.44516(18) 0.55042(9) 0.52669(12) 0.0184(5) Uani 1.0 4 d .
O2 O 0.6687(2) 0.56012(9) 0.39181(12) 0.0177(5) Uani 1.0 4 d .
O3 O 0.50195(19) 0.76461(10) 0.70139(12) 0.0223(5) Uani 1.0 4 d .
O4 O 0.4204(3) 0.49068(12) 0.40886(15) 0.0349(7) Uani 1.0 4 d .
N1 N 0.7070(2) 0.61103(11) 0.59404(13) 0.0134(5) Uani 1.0 4 d .
N2 N 0.6987(2) 0.64127(10) 0.48746(13) 0.0117(5) Uani 1.0 4 d .
N3 N 0.5649(3) 0.76052(11) 0.56900(14) 0.0153(6) Uani 1.0 4 d .
N4 N 0.4185(3) 0.75319(11) 0.50095(14) 0.0156(6) Uani 1.0 4 d .
C1 C 0.6356(3) 0.62950(12) 0.54260(16) 0.0119(6) Uani 1.0 4 d .
C2 C 0.8168(3) 0.61078(13) 0.57154(16) 0.0147(6) Uani 1.0 4 d .
C3 C 0.8116(3) 0.62882(13) 0.50376(16) 0.0137(6) Uani 1.0 4 d .
C4 C 0.9165(3) 0.59596(15) 0.61764(18) 0.0207(7) Uani 1.0 4 d .
C5 C 0.8989(3) 0.63523(15) 0.45259(18) 0.0199(7) Uani 1.0 4 d .
C6 C 0.6770(3) 0.59665(14) 0.66582(16) 0.0173(7) Uani 1.0 4 d .
C7 C 0.5873(3) 0.55059(14) 0.66956(16) 0.0169(7) Uani 1.0 4 d .
C8 C 0.4887(3) 0.56215(14) 0.70280(16) 0.0180(7) Uani 1.0 4 d .
C9 C 0.4088(3) 0.51941(15) 0.70714(17) 0.0199(7) Uani 1.0 4 d .
C10 C 0.4226(3) 0.46524(15) 0.67924(17) 0.0202(7) Uani 1.0 4 d .
C11 C 0.5208(3) 0.45437(14) 0.64567(17) 0.0193(7) Uani 1.0 4 d .
C12 C 0.6037(3) 0.49538(14) 0.64050(16) 0.0174(7) Uani 1.0 4 d .
C13 C 0.4659(3) 0.62066(16) 0.73486(19) 0.0253(8) Uani 1.0 4 d .
C14 C 0.3360(4) 0.41976(17) 0.6854(2) 0.0278(8) Uani 1.0 4 d .
C15 C 0.7082(3) 0.47992(15) 0.60327(18) 0.0221(8) Uani 1.0 4 d .
C16 C 0.6544(3) 0.65701(13) 0.41917(16) 0.0129(6) Uani 1.0 4 d .
C17 C 0.6365(3) 0.61318(13) 0.36983(16) 0.0154(6) Uani 1.0 4 d .
C18 C 0.5898(3) 0.62719(14) 0.30381(17) 0.0195(7) Uani 1.0 4 d .
C19 C 0.5626(3) 0.68413(15) 0.28787(18) 0.0208(7) Uani 1.0 4 d .
C20 C 0.5830(3) 0.72712(14) 0.33620(17) 0.0198(7) Uani 1.0 4 d .
C21 C 0.6293(3) 0.71359(14) 0.40277(17) 0.0158(7) Uani 1.0 4 d .
C22 C 0.6819(3) 0.51516(14) 0.33969(18) 0.0223(8) Uani 1.0 4 d .
C23 C 0.7783(3) 0.52912(15) 0.29443(19) 0.0250(8) Uani 1.0 4 d .
C24 C 0.7041(4) 0.46184(15) 0.3824(3) 0.0299(9) Uani 1.0 4 d .
C25 C 0.4908(3) 0.72203(13) 0.54089(16) 0.0136(6) Uani 1.0 4 d .
C26 C 0.5377(3) 0.81553(13) 0.54587(19) 0.0191(7) Uani 1.0 4 d .
C27 C 0.4448(3) 0.81118(13) 0.50264(18) 0.0200(7) Uani 1.0 4 d .
C28 C 0.6061(4) 0.86635(14) 0.5663(2) 0.0276(8) Uani 1.0 4 d .
C29 C 0.3785(4) 0.85511(15) 0.4624(3) 0.0274(9) Uani 1.0 4 d .
C30 C 0.3232(3) 0.72799(14) 0.46175(19) 0.0218(8) Uani 1.0 4 d .
C31 C 0.2926(3) 0.66975(13) 0.49080(17) 0.0162(7) Uani 1.0 4 d .
C32 C 0.2663(3) 0.62475(14) 0.44277(17) 0.0168(7) Uani 1.0 4 d .
C33 C 0.2164(3) 0.57561(13) 0.46701(18) 0.0179(7) Uani 1.0 4 d .
C34 C 0.1961(3) 0.56751(13) 0.53765(18) 0.0170(7) Uani 1.0 4 d .
C35 C 0.2215(3) 0.61145(14) 0.58418(17) 0.0180(7) Uani 1.0 4 d .
C36 C 0.2652(3) 0.66373(14) 0.56170(17) 0.0161(7) Uani 1.0 4 d .
C37 C 0.2906(4) 0.62889(17) 0.36668(18) 0.0286(9) Uani 1.0 4 d .
C38 C 0.1510(3) 0.51155(15) 0.5614(3) 0.0282(9) Uani 1.0 4 d .
C39 C 0.2629(3) 0.71378(15) 0.61230(19) 0.0224(7) Uani 1.0 4 d .
C40 C 0.6467(3) 0.75021(13) 0.62519(17) 0.0160(7) Uani 1.0 4 d .
C41 C 0.6118(3) 0.75316(13) 0.69396(17) 0.0173(7) Uani 1.0 4 d .
C42 C 0.6904(3) 0.74378(15) 0.74918(18) 0.0239(8) Uani 1.0 4 d .
C43 C 0.8011(3) 0.73404(15) 0.73413(19) 0.0245(8) Uani 1.0 4 d .
C44 C 0.8355(3) 0.73464(14) 0.6663(2) 0.0239(8) Uani 1.0 4 d .
C45 C 0.7581(3) 0.74203(14) 0.61109(19) 0.0200(7) Uani 1.0 4 d .
C46 C 0.4712(3) 0.79566(16) 0.76384(18) 0.0241(8) Uani 1.0 4 d .
C47 C 0.3466(3) 0.79043(19) 0.7653(2) 0.0315(9) Uani 1.0 4 d .
C48 C 0.5107(4) 0.85690(16) 0.7595(3) 0.0340(10) Uani 1.0 4 d .
H4A H 0.9844 0.6040 0.5930 0.0249 Uiso 1.0 4 calc R
H4B H 0.9142 0.5552 0.6297 0.0249 Uiso 1.0 4 calc R
H4C H 0.9164 0.6189 0.6606 0.0249 Uiso 1.0 4 calc R
H5A H 0.9725 0.6314 0.4767 0.0238 Uiso 1.0 4 calc R
H5B H 0.8925 0.6731 0.4306 0.0238 Uiso 1.0 4 calc R
H5C H 0.8895 0.6055 0.4166 0.0238 Uiso 1.0 4 calc R
H6A H 0.6505 0.6318 0.6887 0.0207 Uiso 1.0 4 calc R
H6B H 0.7449 0.5835 0.6927 0.0207 Uiso 1.0 4 calc R
H9 H 0.3422 0.5276 0.7301 0.0239 Uiso 1.0 4 calc R
H11 H 0.5315 0.4176 0.6257 0.0232 Uiso 1.0 4 calc R
H13A H 0.3984 0.6372 0.7119 0.0304 Uiso 1.0 4 calc R
H13B H 0.5294 0.6461 0.7282 0.0304 Uiso 1.0 4 calc R
H13C H 0.4551 0.6162 0.7851 0.0304 Uiso 1.0 4 calc R
H14A H 0.2646 0.4375 0.6957 0.0333 Uiso 1.0 4 calc R
H14B H 0.3590 0.3934 0.7233 0.0333 Uiso 1.0 4 calc R
H14C H 0.3275 0.3986 0.6411 0.0333 Uiso 1.0 4 calc R
H15A H 0.7741 0.4918 0.6320 0.0265 Uiso 1.0 4 calc R
H15B H 0.7075 0.4995 0.5579 0.0265 Uiso 1.0 4 calc R
H15C H 0.7106 0.4384 0.5959 0.0265 Uiso 1.0 4 calc R
H18 H 0.5765 0.5981 0.2696 0.0233 Uiso 1.0 4 calc R
H19 H 0.5295 0.6933 0.2430 0.0250 Uiso 1.0 4 calc R
H20 H 0.5657 0.7657 0.3244 0.0238 Uiso 1.0 4 calc R
H21 H 0.6434 0.7429 0.4365 0.0189 Uiso 1.0 4 calc R
H22 H 0.6115 0.5107 0.3099 0.0268 Uiso 1.0 4 calc R
H23A H 0.7607 0.5637 0.2670 0.0299 Uiso 1.0 4 calc R
H23B H 0.7907 0.4970 0.2627 0.0299 Uiso 1.0 4 calc R
H23C H 0.8458 0.5357 0.3244 0.0299 Uiso 1.0 4 calc R
H24A H 0.7726 0.4668 0.4118 0.0359 Uiso 1.0 4 calc R
H24B H 0.7126 0.4291 0.3509 0.0359 Uiso 1.0 4 calc R
H24C H 0.6414 0.4548 0.4122 0.0359 Uiso 1.0 4 calc R
H28A H 0.6837 0.8596 0.5550 0.0331 Uiso 1.0 4 calc R
H28B H 0.6023 0.8730 0.6168 0.0331 Uiso 1.0 4 calc R
H28C H 0.5773 0.9000 0.5407 0.0331 Uiso 1.0 4 calc R
H29A H 0.4155 0.8924 0.4674 0.0328 Uiso 1.0 4 calc R
H29B H 0.3036 0.8575 0.4804 0.0328 Uiso 1.0 4 calc R
H29C H 0.3727 0.8443 0.4127 0.0328 Uiso 1.0 4 calc R
H30A H 0.3412 0.7238 0.4120 0.0261 Uiso 1.0 4 calc R
H30B H 0.2583 0.7540 0.4638 0.0261 Uiso 1.0 4 calc R
H33 H 0.1953 0.5464 0.4344 0.0215 Uiso 1.0 4 calc R
H35 H 0.2090 0.6062 0.6325 0.0216 Uiso 1.0 4 calc R
H37A H 0.3410 0.5978 0.3546 0.0343 Uiso 1.0 4 calc R
H37B H 0.3259 0.6658 0.3577 0.0343 Uiso 1.0 4 calc R
H37C H 0.2208 0.6258 0.3381 0.0343 Uiso 1.0 4 calc R
H38A H 0.2053 0.4934 0.5944 0.0338 Uiso 1.0 4 calc R
H38B H 0.1369 0.4864 0.5208 0.0338 Uiso 1.0 4 calc R
H38C H 0.0810 0.5181 0.5846 0.0338 Uiso 1.0 4 calc R
H39A H 0.2169 0.7038 0.6515 0.0268 Uiso 1.0 4 calc R
H39B H 0.2312 0.7474 0.5879 0.0268 Uiso 1.0 4 calc R
H39C H 0.3390 0.7224 0.6302 0.0268 Uiso 1.0 4 calc R
H42 H 0.6687 0.7441 0.7963 0.0287 Uiso 1.0 4 calc R
H43 H 0.8543 0.7268 0.7716 0.0294 Uiso 1.0 4 calc R
H44 H 0.9123 0.7300 0.6577 0.0287 Uiso 1.0 4 calc R
H45 H 0.7806 0.7415 0.5641 0.0240 Uiso 1.0 4 calc R
H46 H 0.5068 0.7770 0.8065 0.0289 Uiso 1.0 4 calc R
H47A H 0.3119 0.8076 0.7227 0.0377 Uiso 1.0 4 calc R
H47B H 0.3206 0.8104 0.8065 0.0377 Uiso 1.0 4 calc R
H47C H 0.3259 0.7499 0.7674 0.0377 Uiso 1.0 4 calc R
H48A H 0.5915 0.8575 0.7541 0.0408 Uiso 1.0 4 calc R
H48B H 0.4935 0.8772 0.8025 0.0408 Uiso 1.0 4 calc R
H48C H 0.4728 0.8757 0.7191 0.0408 Uiso 1.0 4 calc R

loop_
_atom_site_aniso_label
_atom_site_aniso_U_11
_atom_site_aniso_U_22
_atom_site_aniso_U_33
_atom_site_aniso_U_12
_atom_site_aniso_U_13
_atom_site_aniso_U_23
Sb1 0.02057(12) 0.03773(14) 0.01599(11) -0.00731(10) 0.00291(8) -0.00530(10)
Sb2 0.01674(11) 0.02895(12) 0.03380(14) -0.00325(10) 0.00341(9) -0.00841(11)
Pd1 0.00930(10) 0.01152(10) 0.01347(10) -0.00065(9) -0.00199(8) 0.00049(9)
F1 0.0313(13) 0.0482(15) 0.0306(13) 0.0004(11) -0.0002(10) -0.0152(11)
F2 0.0519(17) 0.0629(17) 0.0331(14) -0.0039(14) 0.0202(12) -0.0205(13)
F3 0.0341(14) 0.0657(18) 0.0284(13) -0.0237(13) 0.0002(10) -0.0087(12)
F4 0.0476(16) 0.0600(17) 0.0337(14) 0.0114(14) 0.0068(12) 0.0100(13)
F5 0.0457(16) 0.0608(17) 0.0342(14) -0.0112(13) -0.0041(12) 0.0120(13)
F6 0.0254(13) 0.0708(19) 0.0374(14) -0.0184(13) 0.0026(11) -0.0155(13)
F7 0.0252(13) 0.0363(14) 0.075(2) -0.0033(11) -0.0168(13) -0.0118(13)
F8 0.0285(14) 0.0643(17) 0.0429(15) -0.0205(12) 0.0016(11) -0.0221(13)
F9 0.0478(17) 0.0382(14) 0.0586(18) -0.0026(13) 0.0060(13) 0.0094(13)
F10 0.0454(17) 0.0471(15) 0.0490(17) -0.0041(12) -0.0059(14) 0.0075(13)
F11 0.0297(14) 0.0699(18) 0.0353(14) 0.0166(13) -0.0006(11) -0.0199(13)
F12 0.0384(15) 0.0542(17) 0.069(2) -0.0073(13) 0.0275(14) -0.0278(15)
O1 0.0171(12) 0.0143(11) 0.0233(13) -0.0015(9) -0.0053(10) 0.0006(9)
O2 0.0207(13) 0.0165(11) 0.0155(12) 0.0007(10) -0.0037(9) -0.0008(9)
O3 0.0171(12) 0.0309(14) 0.0189(12) 0.0016(11) 0.0005(10) -0.0091(11)
O4 0.0308(15) 0.0377(16) 0.0349(16) 0.0058(13) -0.0091(12) -0.0124(13)
N1 0.0126(13) 0.0144(13) 0.0132(13) 0.0002(10) -0.0007(10) 0.0010(10)
N2 0.0089(13) 0.0124(12) 0.0135(13) -0.0008(10) -0.0014(10) -0.0003(10)
N3 0.0150(14) 0.0114(12) 0.0196(14) -0.0026(11) 0.0025(11) -0.0009(11)
N4 0.0149(14) 0.0123(13) 0.0195(14) -0.0013(11) 0.0009(11) 0.0028(11)
C1 0.0105(14) 0.0097(14) 0.0153(15) 0.0004(11) -0.0016(12) -0.0018(12)
C2 0.0121(15) 0.0170(15) 0.0149(15) -0.0005(12) -0.0015(12) 0.0002(12)
C3 0.0096(15) 0.0124(15) 0.0186(16) -0.0021(12) -0.0031(12) -0.0004(12)
C4 0.0155(16) 0.0264(18) 0.0198(16) 0.0049(14) -0.0041(13) 0.0014(14)
C5 0.0131(16) 0.0262(18) 0.0206(17) -0.0012(14) 0.0034(13) -0.0002(14)
C6 0.0171(16) 0.0237(17) 0.0108(14) 0.0007(14) -0.0011(12) 0.0017(13)
C7 0.0173(16) 0.0210(16) 0.0122(15) 0.0026(13) -0.0017(12) 0.0023(13)
C8 0.0185(17) 0.0238(17) 0.0113(15) 0.0040(13) -0.0022(12) 0.0021(13)
C9 0.0153(16) 0.0320(19) 0.0126(15) 0.0018(14) 0.0022(12) 0.0041(14)
C10 0.0180(17) 0.0265(18) 0.0159(16) -0.0039(14) -0.0020(13) 0.0067(14)
C11 0.0214(17) 0.0184(16) 0.0178(17) 0.0027(14) -0.0026(13) 0.0053(13)
C12 0.0174(16) 0.0213(16) 0.0136(15) 0.0034(13) 0.0010(12) 0.0025(13)
C13 0.0214(18) 0.0305(19) 0.0249(18) 0.0018(16) 0.0099(14) -0.0067(16)
C14 0.025(2) 0.034(2) 0.0249(19) -0.0047(16) 0.0028(15) 0.0070(16)
C15 0.0212(18) 0.0207(17) 0.0248(18) 0.0006(14) 0.0056(14) 0.0004(15)
C16 0.0094(14) 0.0163(15) 0.0129(14) -0.0008(12) -0.0001(11) 0.0023(12)
C17 0.0126(15) 0.0163(15) 0.0170(15) 0.0008(13) -0.0020(12) 0.0000(13)
C18 0.0184(17) 0.0234(17) 0.0163(17) 0.0008(14) -0.0018(13) -0.0001(13)
C19 0.0167(17) 0.0284(18) 0.0173(16) 0.0024(14) -0.0007(13) 0.0081(14)
C20 0.0155(16) 0.0212(17) 0.0226(18) 0.0029(14) 0.0004(14) 0.0089(13)
C21 0.0138(16) 0.0163(15) 0.0173(15) 0.0022(13) 0.0006(12) 0.0020(13)
C22 0.0271(19) 0.0141(16) 0.0250(18) -0.0000(14) -0.0067(14) -0.0050(14)
C23 0.0245(18) 0.0250(18) 0.0252(19) 0.0032(15) -0.0009(15) -0.0077(15)
C24 0.031(2) 0.0168(17) 0.042(3) -0.0003(16) 0.0006(17) -0.0006(17)
C25 0.0106(16) 0.0207(15) 0.0095(13) -0.0037(12) 0.0010(12) 0.0001(13)
C26 0.0161(17) 0.0139(16) 0.0279(19) 0.0004(13) 0.0066(14) 0.0017(14)
C27 0.0218(18) 0.0125(15) 0.0257(19) -0.0029(13) 0.0024(14) 0.0042(14)
C28 0.030(2) 0.0145(17) 0.038(3) -0.0050(15) -0.0027(17) -0.0014(15)
C29 0.0219(19) 0.0181(17) 0.042(3) -0.0018(15) 0.0048(17) 0.0099(16)
C30 0.0173(17) 0.0193(17) 0.0278(19) -0.0056(14) -0.0089(14) 0.0082(14)
C31 0.0098(15) 0.0146(15) 0.0238(17) -0.0001(12) -0.0037(12) 0.0049(13)
C32 0.0117(16) 0.0227(17) 0.0154(15) 0.0008(13) -0.0039(12) 0.0015(13)
C33 0.0124(15) 0.0170(16) 0.0237(17) 0.0013(13) -0.0048(13) -0.0040(13)
C34 0.0103(15) 0.0152(15) 0.0253(17) 0.0007(12) -0.0015(13) 0.0020(13)
C35 0.0123(15) 0.0227(17) 0.0191(16) 0.0027(13) 0.0012(12) 0.0024(14)
C36 0.0080(15) 0.0175(16) 0.0224(17) 0.0012(12) -0.0035(12) -0.0028(13)
C37 0.031(2) 0.037(3) 0.0174(17) -0.0002(17) -0.0036(15) 0.0009(16)
C38 0.0224(19) 0.0186(17) 0.043(3) -0.0027(15) -0.0006(16) 0.0098(16)
C39 0.0188(18) 0.0218(17) 0.0263(18) 0.0017(14) -0.0007(14) -0.0062(15)
C40 0.0138(16) 0.0128(15) 0.0208(17) -0.0033(12) -0.0036(13) -0.0052(13)
C41 0.0140(15) 0.0150(15) 0.0229(17) -0.0015(13) 0.0018(13) -0.0034(13)
C42 0.0256(19) 0.0287(19) 0.0170(17) -0.0029(15) -0.0032(14) -0.0060(14)
C43 0.0201(18) 0.0276(19) 0.0251(18) 0.0024(15) -0.0072(14) -0.0062(15)
C44 0.0115(16) 0.0227(17) 0.037(2) -0.0013(14) -0.0024(14) -0.0087(16)
C45 0.0181(17) 0.0184(16) 0.0236(17) -0.0034(14) 0.0015(13) -0.0053(14)
C46 0.0196(18) 0.0345(19) 0.0185(17) 0.0033(16) 0.0042(14) -0.0075(15)
C47 0.0191(19) 0.046(3) 0.029(2) 0.0004(17) 0.0014(15) -0.0198(18)
C48 0.029(3) 0.031(2) 0.043(3) 0.0026(17) 0.0055(18) -0.0140(18)

loop_
_atom_type_symbol
_atom_type_description
_atom_type_scat_dispersion_real
_atom_type_scat_dispersion_imag
_atom_type_scat_source
C C 0.0033 0.0016
;
International Tables for Crystallography
(1992, Vol. C, Tables 4.2.6.8 and 6.1.1.4)
;
H H 0.0000 0.0000
;
International Tables for Crystallography
(1992, Vol. C, Table 6.1.1.4)
;
F F 0.0171 0.0103
;
International Tables for Crystallography
(1992, Vol. C, Tables 4.2.6.8 and 6.1.1.4)
;
N N 0.0061 0.0033
;
International Tables for Crystallography
(1992, Vol. C, Tables 4.2.6.8 and 6.1.1.4)
;
O O 0.0106 0.0060
;
International Tables for Crystallography
(1992, Vol. C, Tables 4.2.6.8 and 6.1.1.4)
;
Pd Pd -0.9988 1.0072
;
International Tables for Crystallography
(1992, Vol. C, Tables 4.2.6.8 and 6.1.1.4)
;
Sb Sb -0.5866 1.5461
;
International Tables for Crystallography
(1992, Vol. C, Tables 4.2.6.8 and 6.1.1.4)
;

loop_
_geom_angle_atom_site_label_1
_geom_angle_atom_site_label_2
_geom_angle_atom_site_label_3
_geom_angle
_geom_angle_publ_flag
F1 Sb1 F2 178.47(11) yes
F1 Sb1 F3 90.70(11) yes
F1 Sb1 F4 89.45(12) yes
F1 Sb1 F5 90.80(11) yes
F1 Sb1 F6 88.96(11) yes
F2 Sb1 F3 90.69(12) yes
F2 Sb1 F4 89.91(12) yes
F2 Sb1 F5 89.85(12) yes
F2 Sb1 F6 89.67(12) yes
F3 Sb1 F4 90.42(12) yes
F3 Sb1 F5 89.29(12) yes
F3 Sb1 F6 178.40(12) yes
F4 Sb1 F5 179.62(12) yes
F4 Sb1 F6 91.14(12) yes
F5 Sb1 F6 89.15(12) yes
F7 Sb2 F8 179.11(12) yes
F7 Sb2 F9 90.96(12) yes
F7 Sb2 F10 89.54(12) yes
F7 Sb2 F11 90.27(12) yes
F7 Sb2 F12 89.66(12) yes
F8 Sb2 F9 89.87(12) yes
F8 Sb2 F10 89.62(12) yes
F8 Sb2 F11 89.43(11) yes
F8 Sb2 F12 90.66(12) yes
F9 Sb2 F10 178.50(13) yes
F9 Sb2 F11 88.78(13) yes
F9 Sb2 F12 90.01(13) yes
F10 Sb2 F11 89.80(12) yes
F10 Sb2 F12 91.41(12) yes
F11 Sb2 F12 178.79(12) yes
O1 Pd1 C1 91.94(10) yes
O1 Pd1 C25 175.09(11) yes
O1 Pd1 C31 97.36(10) yes
C1 Pd1 C25 89.61(12) yes
C1 Pd1 C31 156.73(12) yes
C25 Pd1 C31 79.53(12) yes
C17 O2 C22 118.9(3) yes
C41 O3 C46 118.0(3) yes
C1 N1 C2 110.5(3) yes
C1 N1 C6 125.3(3) yes
C2 N1 C6 124.0(3) yes
C1 N2 C3 110.9(3) yes
C1 N2 C16 124.3(3) yes
C3 N2 C16 124.4(3) yes
C25 N3 C26 110.3(3) yes
C25 N3 C40 126.4(3) yes
C26 N3 C40 122.1(3) yes
C25 N4 C27 112.0(3) yes
C25 N4 C30 122.8(3) yes
C27 N4 C30 125.2(3) yes
Pd1 C1 N1 131.5(3) yes
Pd1 C1 N2 122.6(3) yes
N1 C1 N2 105.8(3) yes
N1 C2 C3 106.9(3) yes
N1 C2 C4 123.8(3) yes
C3 C2 C4 129.2(3) yes
N2 C3 C2 105.9(3) yes
N2 C3 C5 122.7(3) yes
C2 C3 C5 131.4(3) yes
N1 C6 C7 114.2(3) yes
C6 C7 C8 120.0(3) yes
C6 C7 C12 120.6(3) yes
C8 C7 C12 119.3(3) yes
C7 C8 C9 119.4(3) yes
C7 C8 C13 121.9(3) yes
C9 C8 C13 118.7(3) yes
C8 C9 C10 122.4(3) yes
C9 C10 C11 117.6(3) yes
C9 C10 C14 121.4(4) yes
C11 C10 C14 121.0(4) yes
C10 C11 C12 122.2(3) yes
C7 C12 C11 119.0(3) yes
C7 C12 C15 122.2(3) yes
C11 C12 C15 118.8(3) yes
N2 C16 C17 117.6(3) yes
N2 C16 C21 121.1(3) yes
C17 C16 C21 121.3(3) yes
O2 C17 C16 115.3(3) yes
O2 C17 C18 126.1(3) yes
C16 C17 C18 118.6(3) yes
C17 C18 C19 119.9(3) yes
C18 C19 C20 121.0(3) yes
C19 C20 C21 119.6(3) yes
C16 C21 C20 119.5(3) yes
O2 C22 C23 110.3(3) yes
O2 C22 C24 104.3(3) yes
C23 C22 C24 111.6(3) yes
Pd1 C25 N3 138.0(3) yes
Pd1 C25 N4 116.8(3) yes
N3 C25 N4 105.0(3) yes
N3 C26 C27 107.2(3) yes
N3 C26 C28 122.5(3) yes
C27 C26 C28 130.3(3) yes
N4 C27 C26 105.4(3) yes
N4 C27 C29 123.0(3) yes
C26 C27 C29 131.6(3) yes
N4 C30 C31 111.8(3) yes
Pd1 C31 C30 100.2(2) yes
Pd1 C31 C32 101.0(2) yes
Pd1 C31 C36 81.58(19) yes
C30 C31 C32 118.4(3) yes
C30 C31 C36 120.6(3) yes
C32 C31 C36 119.3(3) yes
C31 C32 C33 118.9(3) yes
C31 C32 C37 122.1(3) yes
C33 C32 C37 119.1(3) yes
C32 C33 C34 122.3(3) yes
C33 C34 C35 118.6(3) yes
C33 C34 C38 119.7(3) yes
C35 C34 C38 121.7(4) yes
C34 C35 C36 121.5(3) yes
C31 C36 C35 119.1(3) yes
C31 C36 C39 123.0(3) yes
C35 C36 C39 117.1(3) yes
N3 C40 C41 117.8(3) yes
N3 C40 C45 120.4(3) yes
C41 C40 C45 121.6(3) yes
O3 C41 C40 116.4(3) yes
O3 C41 C42 125.0(3) yes
C40 C41 C42 118.6(3) yes
C41 C42 C43 119.0(4) yes
C42 C43 C44 121.8(4) yes
C43 C44 C45 119.8(4) yes
C40 C45 C44 119.1(4) yes
O3 C46 C47 105.5(3) yes
O3 C46 C48 109.4(3) yes
C47 C46 C48 113.2(4) yes
C2 C4 H4A 109.465 no
C2 C4 H4B 109.461 no
C2 C4 H4C 109.479 no
H4A C4 H4B 109.476 no
H4A C4 H4C 109.480 no
H4B C4 H4C 109.466 no
C3 C5 H5A 109.475 no
C3 C5 H5B 109.465 no
C3 C5 H5C 109.471 no
H5A C5 H5B 109.471 no
H5A C5 H5C 109.468 no
H5B C5 H5C 109.477 no
N1 C6 H6A 108.703 no
N1 C6 H6B 108.700 no
C7 C6 H6A 108.704 no
C7 C6 H6B 108.711 no
H6A C6 H6B 107.631 no
C8 C9 H9 118.783 no
C10 C9 H9 118.769 no
C10 C11 H11 118.901 no
C12 C11 H11 118.906 no
C8 C13 H13A 109.478 no
C8 C13 H13B 109.474 no
C8 C13 H13C 109.471 no
H13A C13 H13B 109.474 no
H13A C13 H13C 109.456 no
H13B C13 H13C 109.475 no
C10 C14 H14A 109.467 no
C10 C14 H14B 109.472 no
C10 C14 H14C 109.474 no
H14A C14 H14B 109.471 no
H14A C14 H14C 109.463 no
H14B C14 H14C 109.480 no
C12 C15 H15A 109.471 no
C12 C15 H15B 109.473 no
C12 C15 H15C 109.477 no
H15A C15 H15B 109.467 no
H15A C15 H15C 109.477 no
H15B C15 H15C 109.463 no
C17 C18 H18 120.015 no
C19 C18 H18 120.036 no
C18 C19 H19 119.504 no
C20 C19 H19 119.516 no
C19 C20 H20 120.188 no
C21 C20 H20 120.188 no
C16 C21 H21 120.256 no
C20 C21 H21 120.243 no
O2 C22 H22 110.179 no
C23 C22 H22 110.163 no
C24 C22 H22 110.164 no
C22 C23 H23A 109.467 no
C22 C23 H23B 109.473 no
C22 C23 H23C 109.464 no
H23A C23 H23B 109.481 no
H23A C23 H23C 109.474 no
H23B C23 H23C 109.468 no
C22 C24 H24A 109.462 no
C22 C24 H24B 109.469 no
C22 C24 H24C 109.468 no
H24A C24 H24B 109.475 no
H24A C24 H24C 109.481 no
H24B C24 H24C 109.471 no
C26 C28 H28A 109.472 no
C26 C28 H28B 109.482 no
C26 C28 H28C 109.471 no
H28A C28 H28B 109.473 no
H28A C28 H28C 109.463 no
H28B C28 H28C 109.465 no
C27 C29 H29A 109.466 no
C27 C29 H29B 109.468 no
C27 C29 H29C 109.474 no
H29A C29 H29B 109.471 no
H29A C29 H29C 109.482 no
H29B C29 H29C 109.467 no
N4 C30 H30A 109.273 no
N4 C30 H30B 109.273 no
C31 C30 H30A 109.258 no
C31 C30 H30B 109.266 no
H30A C30 H30B 107.939 no
C32 C33 H33 118.836 no
C34 C33 H33 118.826 no
C34 C35 H35 119.249 no
C36 C35 H35 119.265 no
C32 C37 H37A 109.461 no
C32 C37 H37B 109.472 no
C32 C37 H37C 109.465 no
H37A C37 H37B 109.484 no
H37A C37 H37C 109.483 no
H37B C37 H37C 109.462 no
C34 C38 H38A 109.470 no
C34 C38 H38B 109.472 no
C34 C38 H38C 109.476 no
H38A C38 H38B 109.469 no
H38A C38 H38C 109.478 no
H38B C38 H38C 109.463 no
C36 C39 H39A 109.465 no
C36 C39 H39B 109.468 no
C36 C39 H39C 109.466 no
H39A C39 H39B 109.475 no
H39A C39 H39C 109.480 no
H39B C39 H39C 109.473 no
C41 C42 H42 120.497 no
C43 C42 H42 120.505 no
C42 C43 H43 119.091 no
C44 C43 H43 119.114 no
C43 C44 H44 120.113 no
C45 C44 H44 120.125 no
C40 C45 H45 120.471 no
C44 C45 H45 120.471 no
O3 C46 H46 109.555 no
C47 C46 H46 109.550 no
C48 C46 H46 109.543 no
C46 C47 H47A 109.471 no
C46 C47 H47B 109.474 no
C46 C47 H47C 109.465 no
H47A C47 H47B 109.479 no
H47A C47 H47C 109.479 no
H47B C47 H47C 109.460 no
C46 C48 H48A 109.468 no
C46 C48 H48B 109.475 no
C46 C48 H48C 109.460 no
H48A C48 H48B 109.472 no
H48A C48 H48C 109.473 no
H48B C48 H48C 109.479 no

loop_
_geom_bond_atom_site_label_1
_geom_bond_atom_site_label_2
_geom_bond_distance
_geom_bond_publ_flag
Sb1 F1 1.872(3) yes
Sb1 F2 1.865(3) yes
Sb1 F3 1.878(3) yes
Sb1 F4 1.872(3) yes
Sb1 F5 1.873(3) yes
Sb1 F6 1.885(3) yes
Sb2 F7 1.862(3) yes
Sb2 F8 1.877(3) yes
Sb2 F9 1.874(3) yes
Sb2 F10 1.877(3) yes
Sb2 F11 1.872(3) yes
Sb2 F12 1.860(3) yes
Pd1 O1 2.106(3) yes
Pd1 C1 1.983(3) yes
Pd1 C25 1.949(3) yes
Pd1 C31 2.394(3) yes
O2 C17 1.358(4) yes
O2 C22 1.461(4) yes
O3 C41 1.360(4) yes
O3 C46 1.459(5) yes
N1 C1 1.342(4) yes
N1 C2 1.407(4) yes
N1 C6 1.474(4) yes
N2 C1 1.356(4) yes
N2 C3 1.404(4) yes
N2 C16 1.432(4) yes
N3 C25 1.356(4) yes
N3 C26 1.392(4) yes
N3 C40 1.438(4) yes
N4 C25 1.341(4) yes
N4 C27 1.390(4) yes
N4 C30 1.459(5) yes
C2 C3 1.360(5) yes
C2 C4 1.490(5) yes
C3 C5 1.475(5) yes
C6 C7 1.526(5) yes
C7 C8 1.397(5) yes
C7 C12 1.421(5) yes
C8 C9 1.389(5) yes
C8 C13 1.527(5) yes
C9 C10 1.386(5) yes
C10 C11 1.393(5) yes
C10 C14 1.495(6) yes
C11 C12 1.387(5) yes
C12 C15 1.516(5) yes
C16 C17 1.400(5) yes
C16 C21 1.387(5) yes
C17 C18 1.393(5) yes
C18 C19 1.399(5) yes
C19 C20 1.377(5) yes
C20 C21 1.398(5) yes
C22 C23 1.514(6) yes
C22 C24 1.505(5) yes
C26 C27 1.357(5) yes
C26 C28 1.484(5) yes
C27 C29 1.489(5) yes
C30 C31 1.521(5) yes
C31 C32 1.420(5) yes
C31 C36 1.417(5) yes
C32 C33 1.384(5) yes
C32 C37 1.500(5) yes
C33 C34 1.396(5) yes
C34 C35 1.381(5) yes
C34 C38 1.494(5) yes
C35 C36 1.404(5) yes
C36 C39 1.518(5) yes
C40 C41 1.400(5) yes
C40 C45 1.389(5) yes
C41 C42 1.397(5) yes
C42 C43 1.391(6) yes
C43 C44 1.379(6) yes
C44 C45 1.382(5) yes
C46 C47 1.502(5) yes
C46 C48 1.510(6) yes
C4 H4A 0.980 no
C4 H4B 0.980 no
C4 H4C 0.980 no
C5 H5A 0.980 no
C5 H5B 0.980 no
C5 H5C 0.980 no
C6 H6A 0.990 no
C6 H6B 0.990 no
C9 H9 0.950 no
C11 H11 0.950 no
C13 H13A 0.980 no
C13 H13B 0.980 no
C13 H13C 0.980 no
C14 H14A 0.980 no
C14 H14B 0.980 no
C14 H14C 0.980 no
C15 H15A 0.980 no
C15 H15B 0.980 no
C15 H15C 0.980 no
C18 H18 0.950 no
C19 H19 0.950 no
C20 H20 0.950 no
C21 H21 0.950 no
C22 H22 1.000 no
C23 H23A 0.980 no
C23 H23B 0.980 no
C23 H23C 0.980 no
C24 H24A 0.980 no
C24 H24B 0.980 no
C24 H24C 0.980 no
C28 H28A 0.980 no
C28 H28B 0.980 no
C28 H28C 0.980 no
C29 H29A 0.980 no
C29 H29B 0.980 no
C29 H29C 0.980 no
C30 H30A 0.990 no
C30 H30B 0.990 no
C33 H33 0.950 no
C35 H35 0.950 no
C37 H37A 0.980 no
C37 H37B 0.980 no
C37 H37C 0.980 no
C38 H38A 0.980 no
C38 H38B 0.980 no
C38 H38C 0.980 no
C39 H39A 0.980 no
C39 H39B 0.980 no
C39 H39C 0.980 no
C42 H42 0.950 no
C43 H43 0.950 no
C44 H44 0.950 no
C45 H45 0.950 no
C46 H46 1.000 no
C47 H47A 0.980 no
C47 H47B 0.980 no
C47 H47C 0.980 no
C48 H48A 0.980 no
C48 H48B 0.980 no
C48 H48C 0.980 no

loop_
_geom_contact_atom_site_label_1
_geom_contact_atom_site_label_2
_geom_contact_distance
_geom_contact_publ_flag
_geom_contact_site_symmetry_2
Pd1 C6 3.522(3) no .
Pd1 C7 3.485(4) no .
Pd1 C16 3.271(3) no .
Pd1 C35 3.228(4) no .
Pd1 C39 3.410(4) no .
O1 C7 3.145(4) no .
O1 C8 3.390(4) no .
O1 C9 3.571(4) no .
O1 C10 3.550(4) no .
O1 C11 3.288(4) no .
O1 C12 3.095(4) no .
O1 C32 3.137(4) no .
O1 C33 2.977(4) no .
O1 C34 3.033(4) no .
O1 C35 3.277(4) no .
O1 C36 3.501(4) no .
O2 N2 2.644(4) no .
O2 C1 3.346(4) no .
O2 C3 3.118(4) no .
O2 C5 3.425(4) no .
O3 N3 2.677(4) no .
O3 C13 3.452(5) no .
O3 C25 3.220(4) no .
O3 C26 3.248(5) no .
O3 C39 3.470(5) no .
N1 C12 3.119(5) no .
N1 C15 3.066(5) no .
N1 C16 3.535(4) no .
N1 C40 3.388(4) no .
N1 C44 3.522(5) no .
N1 C45 3.133(5) no .
N2 C6 3.585(4) no .
N2 C25 3.328(4) no .
N2 C45 3.384(5) no .
N3 C1 3.221(4) no .
N3 C21 3.483(5) no .
N3 C30 3.548(5) no .
N4 C21 3.354(5) no .
N4 C36 3.051(5) no .
N4 C39 3.043(5) no .
N4 C40 3.533(4) no .
C1 C7 3.123(5) no .
C1 C17 3.323(5) no .
C1 C21 3.313(5) no .
C1 C40 3.229(5) no .
C1 C45 3.253(5) no .
C2 C15 3.388(5) no .
C2 C16 3.587(5) no .
C2 C44 3.414(5) no .
C2 C45 3.242(5) no .
C3 C17 3.249(5) no .
C3 C21 3.464(5) no .
C3 C45 3.426(5) no .
C4 C5 3.280(5) no .
C4 C6 3.062(5) no .
C4 C44 3.519(5) no .
C5 C16 3.014(5) no .
C5 C17 3.489(5) no .
C6 C13 2.967(5) no .
C6 C15 3.007(5) no .
C7 C10 2.819(5) no .
C8 C11 2.778(5) no .
C9 C12 2.775(5) no .
C16 C19 2.762(5) no .
C16 C25 3.467(5) no .
C17 C20 2.804(5) no .
C17 C23 3.011(5) no .
C18 C21 2.789(5) no .
C18 C22 2.908(5) no .
C18 C23 3.229(5) no .
C21 C25 3.194(5) no .
C25 C36 3.074(5) no .
C25 C39 3.123(5) no .
C25 C41 3.281(5) no .
C25 C45 3.445(5) no .
C26 C41 3.265(5) no .
C26 C45 3.340(5) no .
C27 C40 3.578(5) no .
C28 C29 3.305(6) no .
C28 C40 2.966(5) no .
C28 C41 3.594(5) no .
C28 C45 3.511(5) no .
C29 C30 3.041(5) no .
C30 C37 2.955(5) no .
C30 C39 3.019(6) no .
C31 C34 2.819(5) no .
C32 C35 2.798(5) no .
C33 C36 2.782(5) no .
C39 C47 3.529(6) no .
C40 C43 2.742(5) no .
C41 C44 2.795(5) no .
C41 C48 3.010(5) no .
C42 C45 2.799(5) no .
C42 C46 2.922(5) no .
C42 C48 3.422(6) no .
F1 C23 3.468(5) no 3_455
F2 C35 3.364(5) no 4_564
F3 C4 3.423(5) no 4_464
F3 C29 3.420(5) no .
F4 C26 3.515(5) no .
F4 C27 3.425(5) no .
F4 C28 3.448(5) no .
F4 C29 3.266(5) no .
F5 C4 3.430(5) no 4_464
F5 C23 3.497(5) no 3_455
F6 O4 2.804(4) no 3_555
F6 C9 3.488(5) no 4_564
F6 C33 3.526(5) no 3_555
F7 C5 3.380(5) no .
F7 C21 3.226(4) no .
F8 C29 3.375(5) no 1_655
F9 O4 2.811(4) no 3_555
F9 C13 3.475(5) no 4_564
F9 C24 3.474(5) no 3_555
F10 C5 3.312(5) no .
F10 C39 3.427(5) no 1_655
F10 C44 3.290(5) no .
F10 C45 3.353(5) no .
F11 C30 3.202(5) no 1_655
F11 C42 3.499(5) no 4_564
F11 C46 3.501(5) no 4_564
F12 C11 3.451(5) no 3_555
F12 C14 3.360(5) no 3_555
F12 C45 3.356(5) no .
O1 O4 2.652(4) no .
O2 O4 3.421(4) no .
O4 F6 2.804(4) no 3_445
O4 F9 2.811(4) no 3_445
O4 O1 2.652(4) no .
O4 O2 3.421(4) no .
O4 C22 3.511(5) no .
O4 C24 3.530(5) no .
O4 C33 3.381(5) no .
C4 F3 3.423(5) no 4_565
C4 F5 3.430(5) no 4_565
C5 F7 3.380(5) no .
C5 F10 3.312(5) no .
C9 F6 3.488(5) no 4_465
C11 F12 3.451(5) no 3_445
C12 C23 3.570(5) no 2_565
C13 F9 3.475(5) no 4_465
C14 F12 3.360(5) no 3_445
C19 C47 3.507(5) no 4_564
C20 C47 3.527(5) no 4_564
C21 F7 3.226(4) no .
C22 O4 3.511(5) no .
C23 F1 3.468(5) no 3_545
C23 F5 3.497(5) no 3_545
C23 C12 3.570(5) no 2_564
C24 F9 3.474(5) no 3_445
C24 O4 3.530(5) no .
C24 C29 3.550(6) no 3_545
C26 F4 3.515(5) no .
C27 F4 3.425(5) no .
C28 F4 3.448(5) no .
C28 C38 3.435(5) no 3_555
C29 F3 3.420(5) no .
C29 F4 3.266(5) no .
C29 F8 3.375(5) no 1_455
C29 C24 3.550(6) no 3_455
C30 F11 3.202(5) no 1_455
C33 F6 3.526(5) no 3_445
C33 O4 3.381(5) no .
C35 F2 3.364(5) no 4_465
C38 C28 3.435(5) no 3_445
C39 F10 3.427(5) no 1_455
C42 F11 3.499(5) no 4_465
C44 F10 3.290(5) no .
C45 F10 3.353(5) no .
C45 F12 3.356(5) no .
C46 F11 3.501(5) no 4_465
C47 C19 3.507(5) no 4_465
C47 C20 3.527(5) no 4_465
Pd1 H6A 3.5043 no .
Pd1 H13A 3.4695 no .
Pd1 H30A 3.4334 no .
Pd1 H39C 3.1047 no .
O1 H15B 3.3895 no .
O1 H33 3.4022 no .
O1 H38A 3.4784 no .
O2 H5C 2.8705 no .
O2 H15B 3.4839 no .
O2 H18 2.6826 no .
O2 H23A 2.6796 no .
O2 H23B 3.2805 no .
O2 H23C 2.6035 no .
O2 H24A 2.5295 no .
O2 H24B 3.2062 no .
O2 H24C 2.5131 no .
O3 H6A 3.5904 no .
O3 H13A 3.2337 no .
O3 H13B 2.8303 no .
O3 H28B 3.2645 no .
O3 H39C 2.5255 no .
O3 H42 2.6751 no .
O3 H47A 2.5432 no .
O3 H47B 3.2173 no .
O3 H47C 2.5374 no .
O3 H48A 2.5998 no .
O3 H48B 3.2677 no .
O3 H48C 2.6418 no .
N1 H4A 3.3344 no .
N1 H4B 2.8596 no .
N1 H4C 2.7652 no .
N1 H13B 3.5105 no .
N1 H15A 2.9766 no .
N1 H15B 2.6936 no .
N1 H45 3.2310 no .
N2 H5A 3.3100 no .
N2 H5B 2.7184 no .
N2 H5C 2.8426 no .
N2 H15B 3.5721 no .
N2 H21 2.6375 no .
N2 H45 2.9059 no .
N3 H21 2.7753 no .
N3 H28A 2.7383 no .
N3 H28B 2.8088 no .
N3 H28C 3.3062 no .
N3 H39C 3.1337 no .
N3 H45 2.6325 no .
N4 H21 3.0316 no .
N4 H29A 3.3125 no .
N4 H29B 2.8162 no .
N4 H29C 2.7528 no .
N4 H37B 3.5466 no .
N4 H39B 2.8638 no .
N4 H39C 2.7852 no .
C1 H6A 2.7882 no .
C1 H6B 3.2742 no .
C1 H15B 3.1646 no .
C1 H21 3.3390 no .
C1 H45 3.1569 no .
C2 H5A 2.7106 no .
C2 H5B 3.2308 no .
C2 H5C 3.1306 no .
C2 H6A 3.1119 no .
C2 H6B 2.5906 no .
C2 H15A 3.0605 no .
C2 H15B 2.9158 no .
C2 H44 3.4024 no .
C2 H45 3.0855 no .
C3 H4A 2.6805 no .
C3 H4B 3.1562 no .
C3 H4C 3.1990 no .
C3 H15B 3.4456 no .
C3 H21 3.5439 no .
C3 H45 2.9044 no .
C4 H5A 2.9278 no .
C4 H6B 2.5846 no .
C4 H15A 2.9917 no .
C4 H15B 3.5177 no .
C4 H44 3.2224 no .
C5 H4A 2.9156 no .
C5 H23C 3.4137 no .
C6 H4B 3.1167 no .
C6 H4C 2.9266 no .
C6 H13B 2.4694 no .
C6 H15A 2.8001 no .
C6 H15B 3.0991 no .
C7 H9 3.2578 no .
C7 H11 3.2758 no .
C7 H13A 3.1719 no .
C7 H13B 2.6049 no .
C7 H13C 3.1760 no .
C7 H15A 2.7541 no .
C7 H15B 2.8920 no .
C7 H15C 3.3524 no .
C8 H6A 2.5570 no .
C8 H6B 3.1295 no .
C9 H11 3.2350 no .
C9 H13A 2.7546 no .
C9 H13B 3.3085 no .
C9 H13C 2.7482 no .
C9 H14A 2.5803 no .
C9 H14B 3.0214 no .
C9 H14C 3.2212 no .
C9 H35 3.3971 no .
C9 H38A 3.2305 no .
C10 H38A 3.0709 no .
C11 H9 3.2353 no .
C11 H14A 3.2885 no .
C11 H14B 2.8788 no .
C11 H14C 2.6580 no .
C11 H15A 3.1859 no .
C11 H15B 3.0525 no .
C11 H15C 2.5383 no .
C12 H6A 3.3551 no .
C12 H6B 2.8154 no .
C13 H6A 2.4387 no .
C13 H6B 3.5888 no .
C13 H9 2.6297 no .
C13 H35 3.5822 no .
C13 H39C 3.4136 no .
C13 H47C 3.5232 no .
C14 H9 2.6591 no .
C14 H11 2.6596 no .
C14 H38A 2.8568 no .
C15 H4B 3.0541 no .
C15 H6B 2.9806 no .
C15 H11 2.6241 no .
C16 H5B 2.8787 no .
C16 H5C 3.0691 no .
C16 H18 3.2646 no .
C16 H20 3.2654 no .
C17 H5B 3.5179 no .
C17 H5C 3.1255 no .
C17 H19 3.2714 no .
C17 H21 3.2858 no .
C17 H22 2.6623 no .
C17 H23A 2.7769 no .
C17 H23C 3.2487 no .
C17 H37A 3.5616 no .
C18 H20 3.2731 no .
C18 H22 2.7331 no .
C18 H23A 2.6535 no .
C18 H37A 3.2585 no .
C18 H37B 3.4972 no .
C19 H21 3.2579 no .
C19 H37B 3.2258 no .
C20 H18 3.2693 no .
C20 H30A 3.3081 no .
C20 H37B 3.4437 no .
C21 H5B 3.3138 no .
C21 H19 3.2563 no .
C21 H30A 3.4783 no .
C21 H45 3.5587 no .
C22 H5C 3.5276 no .
C22 H18 2.6395 no .
C23 H5C 3.1768 no .
C23 H18 2.9260 no .
C23 H24A 2.6761 no .
C23 H24B 2.7052 no .
C23 H24C 3.3376 no .
C24 H15B 3.4649 no .
C24 H23A 3.3361 no .
C24 H23B 2.6876 no .
C24 H23C 2.6981 no .
C25 H21 2.8167 no .
C25 H30A 2.9739 no .
C25 H30B 3.1777 no .
C25 H39B 3.3377 no .
C25 H39C 2.5571 no .
C25 H45 3.5129 no .
C26 H21 3.0188 no .
C26 H29A 2.7195 no .
C26 H29B 3.1719 no .
C26 H29C 3.2148 no .
C26 H45 3.3913 no .
C27 H21 3.1806 no .
C27 H28A 3.1957 no .
C27 H28B 3.1617 no .
C27 H28C 2.6908 no .
C27 H30A 2.9142 no .
C27 H30B 2.6783 no .
C27 H39B 3.4434 no .
C27 H39C 3.4865 no .
C28 H29A 2.9555 no .
C28 H45 3.5904 no .
C28 H48C 3.4052 no .
C29 H28C 2.9443 no .
C29 H30A 3.2380 no .
C29 H30B 2.7667 no .
C30 H29B 3.0551 no .
C30 H29C 2.9436 no .
C30 H37B 2.4628 no .
C30 H37C 3.5356 no .
C30 H39B 2.7386 no .
C30 H39C 3.2163 no .
C31 H33 3.2706 no .
C31 H35 3.2875 no .
C31 H37A 3.1755 no .
C31 H37B 2.5955 no .
C31 H37C 3.1717 no .
C31 H39A 3.3411 no .
C31 H39B 2.7221 no .
C31 H39C 2.9599 no .
C32 H30A 2.5597 no .
C32 H30B 3.0468 no .
C33 H35 3.2463 no .
C33 H37A 2.7274 no .
C33 H37B 3.2865 no .
C33 H37C 2.7302 no .
C33 H38A 3.1075 no .
C33 H38B 2.5300 no .
C33 H38C 3.1396 no .
C35 H13A 3.2101 no .
C35 H33 3.2408 no .
C35 H38A 2.7696 no .
C35 H38B 3.2999 no .
C35 H38C 2.7556 no .
C35 H39A 2.5132 no .
C35 H39B 3.1774 no .
C35 H39C 3.0571 no .
C36 H13A 3.2731 no .
C36 H30A 3.3523 no .
C36 H30B 2.8170 no .
C37 H30A 2.4441 no .
C37 H30B 3.4925 no .
C37 H33 2.6163 no .
C38 H14A 3.3282 no .
C38 H33 2.6380 no .
C38 H35 2.6672 no .
C39 H13A 3.0253 no .
C39 H30B 2.9870 no .
C39 H35 2.6272 no .
C39 H47A 3.0780 no .
C39 H47C 3.1372 no .
C40 H6A 3.0182 no .
C40 H13B 3.4697 no .
C40 H28A 2.9291 no .
C40 H28B 2.9184 no .
C40 H42 3.2697 no .
C40 H44 3.2502 no .
C40 H48A 3.5967 no .
C41 H6A 2.8735 no .
C41 H13B 2.7783 no .
C41 H28B 3.1613 no .
C41 H39C 3.5094 no .
C41 H43 3.2571 no .
C41 H45 3.2910 no .
C41 H46 2.6057 no .
C41 H48A 2.7088 no .
C41 H48C 3.3592 no .
C42 H6A 2.8886 no .
C42 H13B 3.0029 no .
C42 H44 3.2730 no .
C42 H46 2.6261 no .
C42 H48A 2.9112 no .
C43 H4C 3.3634 no .
C43 H6A 3.0916 no .
C43 H45 3.2492 no .
C44 H4C 2.8751 no .
C44 H6A 3.3125 no .
C44 H42 3.2743 no .
C45 H4C 3.5480 no .
C45 H6A 3.2679 no .
C45 H21 3.5432 no .
C45 H28A 3.0634 no .
C45 H28B 3.5879 no .
C45 H43 3.2410 no .
C46 H39C 3.3997 no .
C46 H42 2.7020 no .
C47 H39A 3.3007 no .
C47 H39C 3.0280 no .
C47 H48A 3.3457 no .
C47 H48B 2.7563 no .
C47 H48C 2.6773 no .
C48 H28B 3.0134 no .
C48 H42 3.3006 no .
C48 H47A 2.7089 no .
C48 H47B 2.7199 no .
C48 H47C 3.3489 no .
H4A H5A 2.3095 no .
H4A H5C 3.5030 no .
H4A H6B 3.5601 no .
H4A H44 3.3219 no .
H4B H5A 3.5223 no .
H4B H6B 2.5021 no .
H4B H15A 2.2410 no .
H4B H15B 3.0627 no .
H4C H6A 3.2767 no .
H4C H6B 2.3294 no .
H4C H15A 3.4529 no .
H4C H43 3.3991 no .
H4C H44 2.5945 no .
H5B H21 3.4112 no .
H5B H45 3.3482 no .
H5C H23A 3.3263 no .
H5C H23C 2.4378 no .
H5C H24A 3.5274 no .
H6A H13A 3.0807 no .
H6A H13B 1.7027 no .
H6A H13C 3.0745 no .
H6A H42 3.3314 no .
H6B H13B 3.0747 no .
H6B H15A 2.4674 no .
H6B H15B 3.2498 no .
H9 H13A 2.6730 no .
H9 H13B 3.5647 no .
H9 H13C 2.6599 no .
H9 H14A 2.3796 no .
H9 H14B 3.1437 no .
H9 H14C 3.4591 no .
H9 H35 3.0159 no .
H9 H38A 3.1021 no .
H11 H14A 3.5617 no .
H11 H14B 2.9104 no .
H11 H14C 2.5192 no .
H11 H15A 3.3850 no .
H11 H15B 3.1730 no .
H11 H15C 2.3020 no .
H13A H35 2.7651 no .
H13A H39A 2.8717 no .
H13A H39C 2.6059 no .
H13A H47C 2.9827 no .
H13B H39C 3.3867 no .
H13B H42 3.0821 no .
H13B H46 3.4199 no .
H13B H47C 3.5468 no .
H13C H47C 3.4927 no .
H14A H38A 2.4117 no .
H14A H38C 3.5247 no .
H14C H38A 2.7783 no .
H15B H24A 3.0336 no .
H15B H24C 3.0406 no .
H15C H24C 3.5857 no .
H18 H19 2.3425 no .
H18 H22 2.2121 no .
H18 H23A 2.3542 no .
H18 H23B 3.4959 no .
H18 H37A 3.3288 no .
H19 H20 2.3233 no .
H19 H37B 3.4223 no .
H20 H21 2.3543 no .
H20 H29C 3.4603 no .
H20 H30A 3.3874 no .
H21 H28A 3.5601 no .
H21 H45 2.8726 no .
H22 H23A 2.3570 no .
H22 H23B 2.3949 no .
H22 H23C 2.8710 no .
H22 H24A 2.8643 no .
H22 H24B 2.3709 no .
H22 H24C 2.3629 no .
H23A H24A 3.5709 no .
H23A H24B 3.5871 no .
H23B H24A 2.9532 no .
H23B H24B 2.5279 no .
H23B H24C 3.5853 no .
H23C H24A 2.5078 no .
H23C H24B 3.0126 no .
H23C H24C 3.5787 no .
H28A H45 2.9941 no .
H28B H29A 3.5682 no .
H28B H48A 2.6566 no .
H28B H48C 2.5584 no .
H28C H29A 2.3421 no .
H28C H29B 3.5659 no .
H29B H30A 3.4230 no .
H29B H30B 2.4932 no .
H29B H39B 3.4289 no .
H29C H30A 2.8400 no .
H29C H30B 2.7233 no .
H30A H37A 3.1394 no .
H30A H37B 1.7091 no .
H30A H37C 3.0193 no .
H30B H37B 3.0279 no .
H30B H39B 2.4148 no .
H30B H39C 3.3585 no .
H33 H37A 2.6634 no .
H33 H37B 3.5522 no .
H33 H37C 2.6409 no .
H33 H38A 3.2936 no .
H33 H38B 2.2998 no .
H33 H38C 3.3078 no .
H35 H38A 2.7305 no .
H35 H38B 3.5957 no .
H35 H38C 2.6992 no .
H35 H39A 2.3100 no .
H35 H39B 3.4195 no .
H35 H39C 3.1310 no .
H39A H47A 2.9782 no .
H39A H47C 2.7358 no .
H39B H47A 3.0492 no .
H39B H47C 3.5591 no .
H39C H47A 2.6929 no .
H39C H47C 2.7120 no .
H42 H43 2.3350 no .
H42 H46 2.1070 no .
H42 H48A 2.9060 no .
H43 H44 2.3187 no .
H44 H45 2.3404 no .
H46 H47A 2.8571 no .
H46 H47B 2.3664 no .
H46 H47C 2.3463 no .
H46 H48A 2.3800 no .
H46 H48B 2.3465 no .
H46 H48C 2.8623 no .
H47A H48A 3.5726 no .
H47A H48B 3.0625 no .
H47A H48C 2.5040 no .
H47B H48B 2.6012 no .
H47B H48C 2.9593 no .
H47C H48C 3.5708 no .
Sb2 H5B 3.5384 no .
Sb2 H30B 3.5002 no 1_655
Sb2 H45 3.4873 no .
F1 H5C 3.4234 no 3_455
F1 H23B 3.5029 no 3_455
F1 H23C 2.6628 no 3_455
F1 H24A 2.9819 no 3_455
F1 H28C 3.5220 no .
F1 H29A 2.8237 no .
F1 H29C 3.5844 no .
F1 H33 2.8310 no 3_555
F1 H38B 2.9245 no 3_555
F2 H4A 3.5181 no 4_464
F2 H4C 3.1799 no 4_464
F2 H9 3.1517 no 4_564
F2 H13A 3.2040 no 4_564
F2 H20 3.2887 no .
F2 H35 2.4379 no 4_564
F2 H39A 2.9794 no 4_564
F3 H4B 3.3917 no 4_464
F3 H4C 2.6220 no 4_464
F3 H6B 3.0366 no 4_464
F3 H20 3.4090 no .
F3 H23B 3.0273 no 3_455
F3 H23C 3.5155 no 3_455
F3 H24A 3.4811 no 3_455
F3 H24B 3.0741 no 3_455
F3 H29A 3.2923 no .
F3 H29C 2.6791 no .
F3 H43 3.0624 no 4_464
F4 H20 2.8794 no .
F4 H21 3.2655 no .
F4 H28A 3.3102 no .
F4 H28C 3.0492 no .
F4 H29A 2.9191 no .
F4 H29C 3.0421 no .
F5 H4B 2.8401 no 4_464
F5 H4C 3.2877 no 4_464
F5 H14A 3.3949 no 4_564
F5 H23B 3.0719 no 3_455
F5 H23C 3.0776 no 3_455
F5 H38C 3.1765 no 4_564
F5 H48B 3.4296 no 2_574
F5 H48C 3.3853 no 2_574
F6 H9 2.6048 no 4_564
F6 H14A 3.5485 no 4_564
F6 H33 2.6240 no 3_555
F6 H37A 3.3819 no 3_555
F7 H5B 2.4805 no .
F7 H21 2.7744 no .
F7 H45 2.8489 no .
F7 H46 3.3177 no 4_564
F7 H47B 3.2253 no 4_564
F7 H47C 3.2687 no 4_564
F8 H11 2.8706 no 3_555
F8 H15C 2.8183 no 3_555
F8 H24C 3.3551 no 3_555
F8 H29B 2.4084 no 1_655
F8 H30B 2.9285 no 1_655
F8 H39B 2.8759 no 1_655
F9 H13C 2.5297 no 4_564
F9 H24B 3.3802 no 3_555
F9 H24C 2.7109 no 3_555
F10 H4A 3.5316 no .
F10 H5A 2.9743 no .
F10 H5B 2.9633 no .
F10 H30B 3.4093 no 1_655
F10 H39A 3.4139 no 1_655
F10 H39B 2.8262 no 1_655
F10 H44 2.6370 no .
F10 H45 2.7769 no .
F11 H5B 3.3022 no .
F11 H29B 3.4888 no 1_655
F11 H30A 3.3503 no 1_655
F11 H30B 2.3451 no 1_655
F11 H42 2.5680 no 4_564
F11 H46 2.5039 no 4_564
F12 H11 2.7275 no 3_555
F12 H14C 2.4580 no 3_555
F12 H28A 2.6530 no .
F12 H44 3.5712 no .
F12 H45 2.9435 no .
O4 H9 3.5222 no 2_564
O4 H13C 3.4776 no 2_564
O4 H22 3.0795 no .
O4 H24C 2.7776 no .
O4 H33 3.0595 no .
O4 H37A 2.8528 no .
C4 H35 3.5149 no 1_655
C4 H38C 2.7800 no 1_655
C5 H47B 3.1651 no 4_564
C5 H48B 3.1500 no 4_564
C6 H23B 3.1332 no 2_565
C6 H24B 3.5915 no 2_565
C7 H22 3.0402 no 2_565
C7 H23B 3.1500 no 2_565
C8 H22 2.9914 no 2_565
C9 H18 3.5722 no 2_565
C9 H22 3.1276 no 2_565
C10 H18 2.8740 no 2_565
C10 H22 3.3332 no 2_565
C11 H18 2.7197 no 2_565
C11 H22 3.3682 no 2_565
C12 H18 3.3220 no 2_565
C12 H22 3.2357 no 2_565
C12 H23A 3.2914 no 2_565
C12 H23B 3.1607 no 2_565
C14 H18 3.2603 no 2_565
C14 H28A 3.3241 no 3_445
C14 H28B 3.2250 no 3_445
C14 H37A 3.2561 no 2_565
C14 H37C 3.4577 no 2_565
C14 H48A 3.5819 no 3_445
C15 H23A 3.3190 no 2_565
C15 H23B 3.2001 no 2_565
C16 H47B 3.1012 no 4_564
C17 H47B 3.1295 no 4_564
C18 H11 3.5959 no 2_564
C18 H14B 3.1372 no 2_564
C18 H47A 3.4970 no 4_564
C18 H47B 3.1271 no 4_564
C19 H14B 3.2344 no 2_564
C19 H43 3.2542 no 4_464
C19 H47A 3.3030 no 4_564
C19 H47B 3.1011 no 4_564
C19 H47C 3.5547 no 4_564
C20 H43 3.1421 no 4_464
C20 H47B 3.0619 no 4_564
C20 H47C 3.3008 no 4_564
C21 H47B 3.0635 no 4_564
C23 H6B 3.2818 no 2_564
C23 H15A 3.1398 no 2_564
C23 H48B 3.3811 no 4_564
C23 H48C 3.5761 no 4_564
C24 H29A 3.3602 no 3_545
C24 H29B 3.2625 no 3_545
C24 H29C 3.4408 no 3_545
C28 H14A 3.4663 no 3_555
C28 H14C 3.0475 no 3_555
C28 H38A 3.2322 no 3_555
C28 H38B 2.9639 no 3_555
C28 H38C 3.5733 no 3_555
C29 H24A 3.0375 no 3_455
C29 H24B 3.3251 no 3_455
C33 H5A 3.2163 no 1_455
C34 H4A 2.9261 no 1_455
C34 H5A 3.2346 no 1_455
C35 H4A 2.8624 no 1_455
C35 H5A 3.5693 no 1_455
C37 H14B 2.9451 no 2_564
C37 H42 3.5424 no 4_464
C37 H48A 3.1497 no 4_464
C38 H4A 3.0228 no 1_455
C38 H4B 3.3437 no 1_455
C38 H28A 3.5714 no 3_445
C38 H28B 3.4626 no 3_445
C38 H28C 2.7720 no 3_445
C42 H30A 3.5994 no 4_565
C42 H37B 3.3247 no 4_565
C42 H37C 3.4976 no 4_565
C43 H19 3.2208 no 4_565
C43 H20 3.5367 no 4_565
C43 H30A 3.5475 no 4_565
C43 H37B 3.3248 no 4_565
C44 H19 3.1704 no 4_565
C46 H5B 3.4459 no 4_465
C47 H5B 3.2906 no 4_465
C47 H23A 3.5587 no 4_465
C48 H5C 3.5110 no 4_465
C48 H23A 3.5352 no 4_465
C48 H23C 3.4625 no 4_465
C48 H37C 2.8962 no 4_565
H4A F2 3.5181 no 4_565
H4A F10 3.5316 no .
H4A C34 2.9261 no 1_655
H4A C35 2.8624 no 1_655
H4A C38 3.0228 no 1_655
H4A H35 2.7621 no 1_655
H4A H38C 2.3271 no 1_655
H4B F3 3.3917 no 4_565
H4B F5 2.8401 no 4_565
H4B C38 3.3437 no 1_655
H4B H23B 3.2430 no 2_565
H4B H38C 2.3819 no 1_655
H4C F2 3.1799 no 4_565
H4C F3 2.6220 no 4_565
H4C F5 3.2877 no 4_565
H4C H35 3.5901 no 1_655
H4C H38C 3.4408 no 1_655
H5A F10 2.9743 no .
H5A C33 3.2163 no 1_655
H5A C34 3.2346 no 1_655
H5A C35 3.5693 no 1_655
H5A H33 3.4566 no 1_655
H5A H38C 3.5606 no 1_655
H5A H48B 3.3550 no 4_564
H5B Sb2 3.5384 no .
H5B F7 2.4805 no .
H5B F10 2.9633 no .
H5B F11 3.3022 no .
H5B C46 3.4459 no 4_564
H5B C47 3.2906 no 4_564
H5B H46 3.0310 no 4_564
H5B H47B 2.5106 no 4_564
H5B H48B 3.0222 no 4_564
H5C F1 3.4234 no 3_545
H5C C48 3.5110 no 4_564
H5C H47B 2.9641 no 4_564
H5C H48B 2.5963 no 4_564
H6A H24B 3.4577 no 2_565
H6B F3 3.0366 no 4_565
H6B C23 3.2818 no 2_565
H6B H22 3.5738 no 2_565
H6B H23B 2.3558 no 2_565
H6B H24B 3.0805 no 2_565
H9 F2 3.1517 no 4_465
H9 F6 2.6048 no 4_465
H9 O4 3.5222 no 2_565
H11 F8 2.8706 no 3_445
H11 F12 2.7275 no 3_445
H11 C18 3.5959 no 2_565
H11 H18 2.8007 no 2_565
H11 H19 3.4265 no 2_565
H13A F2 3.2040 no 4_465
H13B H24B 3.5914 no 2_565
H13C F9 2.5297 no 4_465
H13C O4 3.4776 no 2_565
H13C H22 3.5276 no 2_565
H13C H24B 3.4443 no 2_565
H14A F5 3.3949 no 4_465
H14A F6 3.5485 no 4_465
H14A C28 3.4663 no 3_445
H14A H28A 3.3477 no 3_445
H14A H28B 2.8354 no 3_445
H14A H37A 3.2330 no 2_565
H14A H37C 3.1623 no 2_565
H14A H48A 3.0470 no 3_445
H14B C18 3.1372 no 2_565
H14B C19 3.2344 no 2_565
H14B C37 2.9451 no 2_565
H14B H18 2.7213 no 2_565
H14B H19 2.8885 no 2_565
H14B H37A 2.5367 no 2_565
H14B H37B 2.9605 no 2_565
H14B H37C 2.8503 no 2_565
H14B H48A 3.3969 no 3_445
H14C F12 2.4580 no 3_445
H14C C28 3.0475 no 3_445
H14C H28A 2.4946 no 3_445
H14C H28B 2.7837 no 3_445
H14C H28C 3.4814 no 3_445
H15A C23 3.1398 no 2_565
H15A H23A 2.8981 no 2_565
H15A H23B 2.5083 no 2_565
H15C F8 2.8183 no 3_445
H15C H23A 3.2940 no 2_565
H15C H29B 3.1510 no 3_545
H18 C9 3.5722 no 2_564
H18 C10 2.8740 no 2_564
H18 C11 2.7197 no 2_564
H18 C12 3.3220 no 2_564
H18 C14 3.2603 no 2_564
H18 H11 2.8007 no 2_564
H18 H14B 2.7213 no 2_564
H19 C43 3.2208 no 4_464
H19 C44 3.1704 no 4_464
H19 H11 3.4265 no 2_564
H19 H14B 2.8885 no 2_564
H19 H43 2.8833 no 4_464
H19 H44 2.7598 no 4_464
H19 H47A 3.4302 no 4_564
H20 F2 3.2887 no .
H20 F3 3.4090 no .
H20 F4 2.8794 no .
H20 C43 3.5367 no 4_464
H20 H43 2.6882 no 4_464
H20 H44 3.5991 no 4_464
H20 H47B 3.5676 no 4_564
H20 H47C 3.3771 no 4_564
H21 F4 3.2655 no .
H21 F7 2.7744 no .
H21 H47B 3.5724 no 4_564
H22 O4 3.0795 no .
H22 C7 3.0402 no 2_564
H22 C8 2.9914 no 2_564
H22 C9 3.1276 no 2_564
H22 C10 3.3332 no 2_564
H22 C11 3.3682 no 2_564
H22 C12 3.2357 no 2_564
H22 H6B 3.5738 no 2_564
H22 H13C 3.5276 no 2_564
H23A C12 3.2914 no 2_564
H23A C15 3.3190 no 2_564
H23A C47 3.5587 no 4_564
H23A C48 3.5352 no 4_564
H23A H15A 2.8981 no 2_564
H23A H15C 3.2940 no 2_564
H23A H47A 3.1887 no 4_564
H23A H47B 3.1111 no 4_564
H23A H48B 3.1581 no 4_564
H23A H48C 3.0891 no 4_564
H23B F1 3.5029 no 3_545
H23B F3 3.0273 no 3_545
H23B F5 3.0719 no 3_545
H23B C6 3.1332 no 2_564
H23B C7 3.1500 no 2_564
H23B C12 3.1607 no 2_564
H23B C15 3.2001 no 2_564
H23B H4B 3.2430 no 2_564
H23B H6B 2.3558 no 2_564
H23B H15A 2.5083 no 2_564
H23C F1 2.6628 no 3_545
H23C F3 3.5155 no 3_545
H23C F5 3.0776 no 3_545
H23C C48 3.4625 no 4_564
H23C H48B 2.7430 no 4_564
H23C H48C 3.3093 no 4_564
H24A F1 2.9819 no 3_545
H24A F3 3.4811 no 3_545
H24A C29 3.0375 no 3_545
H24A H29A 2.6276 no 3_545
H24A H29B 2.8849 no 3_545
H24A H29C 3.1013 no 3_545
H24B F3 3.0741 no 3_545
H24B F9 3.3802 no 3_445
H24B C6 3.5915 no 2_564
H24B C29 3.3251 no 3_545
H24B H6A 3.4577 no 2_564
H24B H6B 3.0805 no 2_564
H24B H13B 3.5914 no 2_564
H24B H13C 3.4443 no 2_564
H24B H29A 3.3274 no 3_545
H24B H29B 3.1365 no 3_545
H24B H29C 2.9626 no 3_545
H24C F8 3.3551 no 3_445
H24C F9 2.7109 no 3_445
H24C O4 2.7776 no .
H24C H29B 3.2241 no 3_545
H28A F4 3.3102 no .
H28A F12 2.6530 no .
H28A C14 3.3241 no 3_555
H28A C38 3.5714 no 3_555
H28A H14A 3.3477 no 3_555
H28A H14C 2.4946 no 3_555
H28A H38A 3.2208 no 3_555
H28A H38B 3.0773 no 3_555
H28B C14 3.2250 no 3_555
H28B C38 3.4626 no 3_555
H28B H14A 2.8354 no 3_555
H28B H14C 2.7837 no 3_555
H28B H38A 3.1103 no 3_555
H28B H38B 3.2599 no 3_555
H28B H38C 3.4498 no 3_555
H28C F1 3.5220 no .
H28C F4 3.0492 no .
H28C C38 2.7720 no 3_555
H28C H14C 3.4814 no 3_555
H28C H38A 2.8309 no 3_555
H28C H38B 2.1801 no 3_555
H28C H38C 2.8806 no 3_555
H29A F1 2.8237 no .
H29A F3 3.2923 no .
H29A F4 2.9191 no .
H29A C24 3.3602 no 3_455
H29A H24A 2.6276 no 3_455
H29A H24B 3.3274 no 3_455
H29A H38B 3.5563 no 3_555
H29B F8 2.4084 no 1_455
H29B F11 3.4888 no 1_455
H29B C24 3.2625 no 3_455
H29B H15C 3.1510 no 3_455
H29B H24A 2.8849 no 3_455
H29B H24B 3.1365 no 3_455
H29B H24C 3.2241 no 3_455
H29C F1 3.5844 no .
H29C F3 2.6791 no .
H29C F4 3.0421 no .
H29C C24 3.4408 no 3_455
H29C H24A 3.1013 no 3_455
H29C H24B 2.9626 no 3_455
H29C H43 3.1652 no 4_464
H30A F11 3.3503 no 1_455
H30A C42 3.5994 no 4_464
H30A C43 3.5475 no 4_464
H30A H42 3.0452 no 4_464
H30A H43 2.9321 no 4_464
H30B Sb2 3.5002 no 1_455
H30B F8 2.9285 no 1_455
H30B F10 3.4093 no 1_455
H30B F11 2.3451 no 1_455
H30B H42 3.3239 no 4_464
H33 F1 2.8310 no 3_445
H33 F6 2.6240 no 3_445
H33 O4 3.0595 no .
H33 H5A 3.4566 no 1_455
H35 F2 2.4379 no 4_465
H35 C4 3.5149 no 1_455
H35 H4A 2.7621 no 1_455
H35 H4C 3.5901 no 1_455
H37A F6 3.3819 no 3_445
H37A O4 2.8528 no .
H37A C14 3.2561 no 2_564
H37A H14A 3.2330 no 2_564
H37A H14B 2.5367 no 2_564
H37B C42 3.3247 no 4_464
H37B C43 3.3248 no 4_464
H37B H14B 2.9605 no 2_564
H37B H42 3.0227 no 4_464
H37B H43 3.0273 no 4_464
H37B H48A 3.4010 no 4_464
H37C C14 3.4577 no 2_564
H37C C42 3.4976 no 4_464
H37C C48 2.8962 no 4_464
H37C H14A 3.1623 no 2_564
H37C H14B 2.8503 no 2_564
H37C H42 3.1962 no 4_464
H37C H46 3.4570 no 4_464
H37C H48A 2.2100 no 4_464
H37C H48B 2.7775 no 4_464
H38A C28 3.2322 no 3_445
H38A H28A 3.2208 no 3_445
H38A H28B 3.1103 no 3_445
H38A H28C 2.8309 no 3_445
H38B F1 2.9245 no 3_445
H38B C28 2.9639 no 3_445
H38B H28A 3.0773 no 3_445
H38B H28B 3.2599 no 3_445
H38B H28C 2.1801 no 3_445
H38B H29A 3.5563 no 3_445
H38C F5 3.1765 no 4_465
H38C C4 2.7800 no 1_455
H38C C28 3.5733 no 3_445
H38C H4A 2.3271 no 1_455
H38C H4B 2.3819 no 1_455
H38C H4C 3.4408 no 1_455
H38C H5A 3.5606 no 1_455
H38C H28B 3.4498 no 3_445
H38C H28C 2.8806 no 3_445
H39A F2 2.9794 no 4_465
H39A F10 3.4139 no 1_455
H39B F8 2.8759 no 1_455
H39B F10 2.8262 no 1_455
H42 F11 2.5680 no 4_465
H42 C37 3.5424 no 4_565
H42 H30A 3.0452 no 4_565
H42 H30B 3.3239 no 4_565
H42 H37B 3.0227 no 4_565
H42 H37C 3.1962 no 4_565
H43 F3 3.0624 no 4_565
H43 C19 3.2542 no 4_565
H43 C20 3.1421 no 4_565
H43 H19 2.8833 no 4_565
H43 H20 2.6882 no 4_565
H43 H29C 3.1652 no 4_565
H43 H30A 2.9321 no 4_565
H43 H37B 3.0273 no 4_565
H44 F10 2.6370 no .
H44 F12 3.5712 no .
H44 H19 2.7598 no 4_565
H44 H20 3.5991 no 4_565
H45 Sb2 3.4873 no .
H45 F7 2.8489 no .
H45 F10 2.7769 no .
H45 F12 2.9435 no .
H46 F7 3.3177 no 4_465
H46 F11 2.5039 no 4_465
H46 H5B 3.0310 no 4_465
H46 H37C 3.4570 no 4_565
H47A C18 3.4970 no 4_465
H47A C19 3.3030 no 4_465
H47A H19 3.4302 no 4_465
H47A H23A 3.1887 no 4_465
H47B F7 3.2253 no 4_465
H47B C5 3.1651 no 4_465
H47B C16 3.1012 no 4_465
H47B C17 3.1295 no 4_465
H47B C18 3.1271 no 4_465
H47B C19 3.1011 no 4_465
H47B C20 3.0619 no 4_465
H47B C21 3.0635 no 4_465
H47B H5B 2.5106 no 4_465
H47B H5C 2.9641 no 4_465
H47B H20 3.5676 no 4_465
H47B H21 3.5724 no 4_465
H47B H23A 3.1111 no 4_465
H47C F7 3.2687 no 4_465
H47C C19 3.5547 no 4_465
H47C C20 3.3008 no 4_465
H47C H20 3.3771 no 4_465
H48A C14 3.5819 no 3_555
H48A C37 3.1497 no 4_565
H48A H14A 3.0470 no 3_555
H48A H14B 3.3969 no 3_555
H48A H37B 3.4010 no 4_565
H48A H37C 2.2100 no 4_565
H48B F5 3.4296 no 2_575
H48B C5 3.1500 no 4_465
H48B C23 3.3811 no 4_465
H48B H5A 3.3550 no 4_465
H48B H5B 3.0222 no 4_465
H48B H5C 2.5963 no 4_465
H48B H23A 3.1581 no 4_465
H48B H23C 2.7430 no 4_465
H48B H37C 2.7775 no 4_565
H48C F5 3.3853 no 2_575
H48C C23 3.5761 no 4_465
H48C H23A 3.0891 no 4_465
H48C H23C 3.3093 no 4_465

loop_
_geom_torsion_atom_site_label_1
_geom_torsion_atom_site_label_2
_geom_torsion_atom_site_label_3
_geom_torsion_atom_site_label_4
_geom_torsion
_geom_torsion_publ_flag
O1 Pd1 C1 N1 -76.5(3) no
O1 Pd1 C1 N2 102.6(2) no
O1 Pd1 C31 C30 -151.23(15) no
O1 Pd1 C31 C32 -29.39(17) no
O1 Pd1 C31 C36 88.98(13) no
C1 Pd1 C25 N3 -32.1(3) no
C1 Pd1 C25 N4 141.8(3) no
C25 Pd1 C1 N1 108.2(3) no
C25 Pd1 C1 N2 -72.7(3) no
C1 Pd1 C31 C30 -38.5(4) no
C1 Pd1 C31 C32 83.3(4) no
C1 Pd1 C31 C36 -158.3(3) no
C31 Pd1 C1 N1 169.8(2) no
C31 Pd1 C1 N2 -11.1(5) no
C25 Pd1 C31 C30 24.93(16) no
C25 Pd1 C31 C32 146.77(19) no
C25 Pd1 C31 C36 -94.85(15) no
C31 Pd1 C25 N3 168.6(4) no
C31 Pd1 C25 N4 -17.5(2) no
C17 O2 C22 C23 66.5(4) no
C17 O2 C22 C24 -173.5(3) no
C22 O2 C17 C16 -163.6(3) no
C22 O2 C17 C18 15.6(5) no
C41 O3 C46 C47 -167.9(3) no
C41 O3 C46 C48 70.0(4) no
C46 O3 C41 C40 -149.6(3) no
C46 O3 C41 C42 31.0(4) no
C1 N1 C2 C3 -1.0(4) no
C1 N1 C2 C4 176.1(3) no
C2 N1 C1 Pd1 179.0(3) no
C2 N1 C1 N2 -0.2(3) no
C1 N1 C6 C7 57.3(4) no
C6 N1 C1 Pd1 -4.9(5) no
C6 N1 C1 N2 175.9(3) no
C2 N1 C6 C7 -127.1(3) no
C6 N1 C2 C3 -177.2(3) no
C6 N1 C2 C4 -0.0(5) no
C1 N2 C3 C2 -2.0(3) no
C1 N2 C3 C5 177.4(3) no
C3 N2 C1 Pd1 -177.9(2) no
C3 N2 C1 N1 1.4(3) no
C1 N2 C16 C17 -93.2(4) no
C1 N2 C16 C21 86.3(4) no
C16 N2 C1 Pd1 -5.6(4) no
C16 N2 C1 N1 173.7(3) no
C3 N2 C16 C17 78.1(4) no
C3 N2 C16 C21 -102.4(4) no
C16 N2 C3 C2 -174.4(3) no
C16 N2 C3 C5 5.1(5) no
C25 N3 C26 C27 0.1(4) no
C25 N3 C26 C28 -178.1(3) no
C26 N3 C25 Pd1 174.2(3) no
C26 N3 C25 N4 -0.2(4) no
C25 N3 C40 C41 -82.4(4) no
C25 N3 C40 C45 102.4(4) no
C40 N3 C25 Pd1 -17.6(6) no
C40 N3 C25 N4 168.0(3) no
C26 N3 C40 C41 84.5(4) no
C26 N3 C40 C45 -90.7(4) no
C40 N3 C26 C27 -168.7(3) no
C40 N3 C26 C28 13.1(5) no
C25 N4 C27 C26 -0.1(4) no
C25 N4 C27 C29 179.4(3) no
C27 N4 C25 Pd1 -175.6(3) no
C27 N4 C25 N3 0.2(4) no
C25 N4 C30 C31 20.3(4) no
C30 N4 C25 Pd1 5.2(4) no
C30 N4 C25 N3 -179.0(3) no
C27 N4 C30 C31 -158.8(3) no
C30 N4 C27 C26 179.0(3) no
C30 N4 C27 C29 -1.4(5) no
N1 C2 C3 N2 1.8(3) no
N1 C2 C3 C5 -177.6(3) no
C4 C2 C3 N2 -175.2(3) no
C4 C2 C3 C5 5.5(6) no
N1 C6 C7 C8 -122.6(3) no
N1 C6 C7 C12 58.5(4) no
C6 C7 C8 C9 -178.6(3) no
C6 C7 C8 C13 1.3(5) no
C6 C7 C12 C11 179.2(3) no
C6 C7 C12 C15 -1.5(5) no
C8 C7 C12 C11 0.3(5) no
C8 C7 C12 C15 179.6(3) no
C12 C7 C8 C9 0.3(5) no
C12 C7 C8 C13 -179.8(3) no
C7 C8 C9 C10 -0.4(5) no
C13 C8 C9 C10 179.7(3) no
C8 C9 C10 C11 -0.2(5) no
C8 C9 C10 C14 179.2(3) no
C9 C10 C11 C12 0.8(5) no
C14 C10 C11 C12 -178.6(3) no
C10 C11 C12 C7 -0.9(5) no
C10 C11 C12 C15 179.8(3) no
N2 C16 C17 O2 -2.9(4) no
N2 C16 C17 C18 177.8(3) no
N2 C16 C21 C20 -178.1(3) no
C17 C16 C21 C20 1.4(5) no
C21 C16 C17 O2 177.6(3) no
C21 C16 C17 C18 -1.7(5) no
O2 C17 C18 C19 -178.7(3) no
C16 C17 C18 C19 0.4(5) no
C17 C18 C19 C20 1.2(5) no
C18 C19 C20 C21 -1.5(5) no
C19 C20 C21 C16 0.2(5) no
N3 C26 C27 N4 0.0(4) no
N3 C26 C27 C29 -179.5(3) no
C28 C26 C27 N4 178.0(4) no
C28 C26 C27 C29 -1.4(7) no
N4 C30 C31 Pd1 -28.4(3) no
N4 C30 C31 C32 -137.0(3) no
N4 C30 C31 C36 57.8(4) no
Pd1 C31 C32 C33 85.1(3) no
Pd1 C31 C32 C37 -95.0(3) no
Pd1 C31 C36 C35 -92.5(3) no
Pd1 C31 C36 C39 97.8(3) no
C30 C31 C32 C33 -166.8(3) no
C30 C31 C32 C37 13.1(5) no
C30 C31 C36 C35 170.6(3) no
C30 C31 C36 C39 0.8(5) no
C32 C31 C36 C35 5.5(5) no
C32 C31 C36 C39 -164.3(3) no
C36 C31 C32 C33 -1.3(5) no
C36 C31 C32 C37 178.6(3) no
C31 C32 C33 C34 -3.3(5) no
C37 C32 C33 C34 176.9(3) no
C32 C33 C34 C35 3.5(5) no
C32 C33 C34 C38 -174.8(3) no
C33 C34 C35 C36 0.9(5) no
C38 C34 C35 C36 179.2(3) no
C34 C35 C36 C31 -5.4(5) no
C34 C35 C36 C39 165.0(3) no
N3 C40 C41 O3 1.2(4) no
N3 C40 C41 C42 -179.4(3) no
N3 C40 C45 C44 177.3(3) no
C41 C40 C45 C44 2.3(5) no
C45 C40 C41 O3 176.3(3) no
C45 C40 C41 C42 -4.3(5) no
O3 C41 C42 C43 -178.2(3) no
C40 C41 C42 C43 2.4(5) no
C41 C42 C43 C44 1.4(5) no
C42 C43 C44 C45 -3.5(5) no
C43 C44 C45 C40 1.6(5) no
